data_4025609
loop_
_publ_author_name
'Th\'er\`ese H\'emery'
'Robert Huenerbein'
'Roland Fr\"ohlich'
'Stefan Grimme'
'Dieter Hoppe'

_publ_section_title
;
 Configurationally Labile Enantioenriched Lithiated 3-Arylprop-2-enyl
 Carbamates: Joint Experimental and Quantum Chemical Investigations on the
 Equilibrium of Epimers
;
_journal_name_full 'Journal of Organic Chemistry'
_journal_page_first 5716
_journal_page_last 5720
_journal_paper_doi 10.1021/jo101218z
_journal_volume 75
_journal_year 2010
_chemical_absolute_configuration ad
_chemical_formula_sum 'C23 H33 N O2 Si'
_chemical_formula_weight 383.59
_chemical_name_systematic
; 
 ? 
;
_space_group_IT_number 19
_symmetry_cell_setting orthorhombic
_symmetry_space_group_name_Hall 'P 2ac 2ab'
_symmetry_space_group_name_H-M 'P 21 21 21'
_atom_sites_solution_hydrogens geom
_atom_sites_solution_primary direct
_atom_sites_solution_secondary difmap
_audit_creation_method SHELXL-97
_cell_angle_alpha 90.00
_cell_angle_beta 90.00
_cell_angle_gamma 90.00
_cell_formula_units_Z 4
_cell_length_a 8.2332(3)
_cell_length_b 11.5989(4)
_cell_length_c 23.8708(9)
_cell_measurement_reflns_used 3608
_cell_measurement_temperature 223(2)
_cell_measurement_theta_max 68.25
_cell_measurement_theta_min 0.88
_cell_volume 2279.57(14)
_computing_cell_refinement 'Collect (Nonius B.V., 1998)'
_computing_data_collection 'Collect (Nonius B.V., 1998)'
_computing_data_reduction 'Denzo-SMN (Otwinowski & Minor, 1997)'
_computing_molecular_graphics 'Diamond (Bergerhoff, Berndt, Brandenburg, 1996)'
_computing_publication_material 'SHELXL-97 (Sheldrick, 1997)'
_computing_structure_refinement 'SHELXL-97 (Sheldrick, 1997)'
_computing_structure_solution 'SHELXS-97 (Sheldrick, 1990)'
_diffrn_ambient_temperature 223(2)
_diffrn_measured_fraction_theta_full 0.981
_diffrn_measured_fraction_theta_max 0.981
_diffrn_measurement_device_type 'Nonius KappaCCD APEXII'
_diffrn_measurement_method '\w and \f scans'
_diffrn_radiation_monochromator graphite
_diffrn_radiation_source 'fine-focus sealed tube'
_diffrn_radiation_type CuK\a
_diffrn_radiation_wavelength 1.54178
_diffrn_reflns_av_R_equivalents 0.035
_diffrn_reflns_av_sigmaI/netI 0.0225
_diffrn_reflns_limit_h_max 9
_diffrn_reflns_limit_h_min -9
_diffrn_reflns_limit_k_max 13
_diffrn_reflns_limit_k_min -13
_diffrn_reflns_limit_l_max 28
_diffrn_reflns_limit_l_min -28
_diffrn_reflns_number 13937
_diffrn_reflns_theta_full 67.53
_diffrn_reflns_theta_max 67.53
_diffrn_reflns_theta_min 4.24
_exptl_absorpt_coefficient_mu 1.025
_exptl_absorpt_correction_T_max 0.9045
_exptl_absorpt_correction_T_min 0.7156
_exptl_absorpt_correction_type multi-scan
_exptl_absorpt_process_details 'Denzo (Otwinowski, Borek, Majewski & Minor, 2003)'
_exptl_crystal_colour colourless
_exptl_crystal_density_diffrn 1.118
_exptl_crystal_density_method 'not measured'
_exptl_crystal_description column
_exptl_crystal_F_000 832
_exptl_crystal_size_max 0.35
_exptl_crystal_size_mid 0.20
_exptl_crystal_size_min 0.10
_refine_diff_density_max 0.290
_refine_diff_density_min -0.178
_refine_diff_density_rms 0.031
_refine_ls_abs_structure_details 'Flack H D (1983), Acta Cryst. A39, 876-881'
_refine_ls_abs_structure_Flack 0.01(3)
_refine_ls_extinction_method none
_refine_ls_goodness_of_fit_ref 1.031
_refine_ls_hydrogen_treatment constr
_refine_ls_matrix_type full
_refine_ls_number_parameters 251
_refine_ls_number_reflns 3927
_refine_ls_number_restraints 0
_refine_ls_restrained_S_all 1.031
_refine_ls_R_factor_all 0.0398
_refine_ls_R_factor_gt 0.0385
_refine_ls_shift/su_max 0.001
_refine_ls_shift/su_mean 0.000
_refine_ls_structure_factor_coef Fsqd
_refine_ls_weighting_details 'calc w=1/[\s^2^(Fo^2^)+(0.0625P)^2^+0.4379P] where P=(Fo^2^+2Fc^2^)/3'
_refine_ls_weighting_scheme calc
_refine_ls_wR_factor_gt 0.1024
_refine_ls_wR_factor_ref 0.1041
_reflns_number_gt 3806
_reflns_number_total 3927
_reflns_threshold_expression >2sigma(I)
_cod_data_source_file jo101218z_si_001.cif
_cod_data_source_block hop4536
_cod_database_code 4025609

loop_
_symmetry_equiv_pos_as_xyz
'x, y, z'
'-x+1/2, -y, z+1/2'
'-x, y+1/2, -z+1/2'
'x+1/2, -y+1/2, -z'

loop_
_atom_site_label
_atom_site_type_symbol
_atom_site_fract_x
_atom_site_fract_y
_atom_site_fract_z
_atom_site_U_iso_or_equiv
_atom_site_adp_type
_atom_site_occupancy
_atom_site_symmetry_multiplicity
_atom_site_calc_flag
_atom_site_refinement_flags
_atom_site_disorder_assembly
_atom_site_disorder_group
Si1 Si 0.92813(6) 0.69069(4) 0.91781(2) 0.04737(15) Uani 1 1 d . . .
O1 O 1.18110(16) 0.74148(11) 0.84973(5) 0.0473(3) Uani 1 1 d . . .
O2 O 1.44240(19) 0.76061(17) 0.87671(6) 0.0677(4) Uani 1 1 d . . .
N1 N 1.3579(2) 0.82848(16) 0.79191(7) 0.0551(4) Uani 1 1 d . . .
C1 C 1.1524(2) 0.67078(16) 0.89966(7) 0.0420(4) Uani 1 1 d . . .
H1 H 1.2208 0.6987 0.9310 0.050 Uiso 1 1 calc R . .
C2 C 1.1901(2) 0.54775(16) 0.88780(8) 0.0427(4) Uani 1 1 d . . .
H2 H 1.1536 0.5173 0.8536 0.051 Uiso 1 1 calc R . .
C3 C 1.2708(2) 0.47780(15) 0.92142(8) 0.0432(4) Uani 1 1 d . . .
H3 H 1.3217 0.5108 0.9528 0.052 Uiso 1 1 calc R . .
C4 C 1.2876(2) 0.35179(15) 0.91384(7) 0.0424(4) Uani 1 1 d . . .
C5 C 1.1560(2) 0.28762(17) 0.89722(8) 0.0496(5) Uani 1 1 d . . .
H5 H 1.0562 0.3247 0.8909 0.060 Uiso 1 1 calc R . .
C6 C 1.1671(3) 0.16797(19) 0.88952(10) 0.0561(5) Uani 1 1 d . . .
H6 H 1.0754 0.1263 0.8777 0.067 Uiso 1 1 calc R . .
C7 C 1.3098(3) 0.11174(18) 0.89900(9) 0.0559(5) Uani 1 1 d . . .
H7 H 1.3156 0.0315 0.8940 0.067 Uiso 1 1 calc R . .
C8 C 1.4485(2) 0.17328(16) 0.91627(8) 0.0472(4) Uani 1 1 d . . .
C9 C 1.5994(3) 0.11747(19) 0.92577(9) 0.0571(5) Uani 1 1 d . . .
H9 H 1.6073 0.0374 0.9203 0.068 Uiso 1 1 calc R . .
C10 C 1.7315(3) 0.1766(2) 0.94245(9) 0.0624(6) Uani 1 1 d . . .
H10 H 1.8298 0.1375 0.9490 0.075 Uiso 1 1 calc R . .
C11 C 1.7230(3) 0.2968(2) 0.95017(9) 0.0603(6) Uani 1 1 d . . .
H11 H 1.8155 0.3377 0.9619 0.072 Uiso 1 1 calc R . .
C12 C 1.5811(3) 0.35416(19) 0.94074(8) 0.0511(5) Uani 1 1 d . . .
H12 H 1.5777 0.4346 0.9455 0.061 Uiso 1 1 calc R . .
C13 C 1.4388(2) 0.29520(16) 0.92395(7) 0.0432(4) Uani 1 1 d . . .
C14 C 0.8918(3) 0.6177(2) 0.98603(9) 0.0648(6) Uani 1 1 d . . .
H14A H 0.7767 0.6195 0.9947 0.097 Uiso 1 1 calc R . .
H14B H 0.9517 0.6572 1.0153 0.097 Uiso 1 1 calc R . .
H14C H 0.9281 0.5382 0.9837 0.097 Uiso 1 1 calc R . .
C15 C 0.8046(3) 0.6222(2) 0.86196(11) 0.0690(6) Uani 1 1 d . . .
H15A H 0.8228 0.5396 0.8623 0.104 Uiso 1 1 calc R . .
H15B H 0.8360 0.6533 0.8258 0.104 Uiso 1 1 calc R . .
H15C H 0.6905 0.6379 0.8686 0.104 Uiso 1 1 calc R . .
C16 C 0.8842(4) 0.8479(2) 0.92378(13) 0.0794(8) Uani 1 1 d . . .
H16A H 0.9054 0.8851 0.8881 0.119 Uiso 1 1 calc R . .
H16B H 0.9533 0.8815 0.9524 0.119 Uiso 1 1 calc R . .
H16C H 0.7712 0.8588 0.9340 0.119 Uiso 1 1 calc R . .
C17 C 1.3370(2) 0.77571(18) 0.84175(8) 0.0471(4) Uani 1 1 d . . .
C18 C 1.2283(3) 0.8480(2) 0.75037(9) 0.0598(5) Uani 1 1 d . . .
H18 H 1.2810 0.8876 0.7185 0.072 Uiso 1 1 calc R . .
C19 C 1.1592(4) 0.7374(3) 0.72670(12) 0.0869(9) Uani 1 1 d . . .
H19A H 1.2469 0.6896 0.7126 0.130 Uiso 1 1 calc R . .
H19B H 1.0849 0.7553 0.6964 0.130 Uiso 1 1 calc R . .
H19C H 1.1013 0.6962 0.7559 0.130 Uiso 1 1 calc R . .
C20 C 1.0985(4) 0.9300(3) 0.77117(13) 0.0863(9) Uani 1 1 d . . .
H20A H 1.0369 0.8933 0.8009 0.129 Uiso 1 1 calc R . .
H20B H 1.0261 0.9496 0.7405 0.129 Uiso 1 1 calc R . .
H20C H 1.1492 0.9996 0.7854 0.129 Uiso 1 1 calc R . .
C21 C 1.5265(3) 0.8649(3) 0.77867(11) 0.0782(8) Uani 1 1 d . . .
H21 H 1.5926 0.8513 0.8127 0.094 Uiso 1 1 calc R . .
C22 C 1.5354(6) 0.9938(4) 0.7658(2) 0.150(2) Uani 1 1 d . . .
H22A H 1.4909 1.0082 0.7288 0.225 Uiso 1 1 calc R . .
H22B H 1.6478 1.0188 0.7669 0.225 Uiso 1 1 calc R . .
H22C H 1.4732 1.0362 0.7935 0.225 Uiso 1 1 calc R . .
C23 C 1.6007(4) 0.7975(4) 0.73313(15) 0.1103(12) Uani 1 1 d . . .
H23A H 1.6016 0.7165 0.7432 0.165 Uiso 1 1 calc R . .
H23B H 1.7112 0.8237 0.7271 0.165 Uiso 1 1 calc R . .
H23C H 1.5383 0.8079 0.6990 0.165 Uiso 1 1 calc R . .

loop_
_atom_site_aniso_label
_atom_site_aniso_U_11
_atom_site_aniso_U_22
_atom_site_aniso_U_33
_atom_site_aniso_U_23
_atom_site_aniso_U_13
_atom_site_aniso_U_12
Si1 0.0489(3) 0.0449(3) 0.0484(3) -0.0007(2) 0.0055(2) 0.0127(2)
O1 0.0456(7) 0.0507(7) 0.0456(7) 0.0108(6) -0.0020(5) 0.0054(6)
O2 0.0453(8) 0.1069(13) 0.0509(8) 0.0040(8) -0.0008(7) 0.0027(9)
N1 0.0575(10) 0.0638(11) 0.0441(9) -0.0002(8) 0.0060(7) -0.0013(9)
C1 0.0447(9) 0.0430(9) 0.0384(8) 0.0029(7) -0.0022(7) 0.0065(8)
C2 0.0443(10) 0.0455(10) 0.0383(9) -0.0027(7) -0.0002(7) 0.0092(8)
C3 0.0442(9) 0.0455(9) 0.0399(8) -0.0020(8) -0.0018(8) 0.0076(8)
C4 0.0472(9) 0.0446(9) 0.0354(8) 0.0010(7) 0.0001(8) 0.0090(8)
C5 0.0450(10) 0.0515(11) 0.0524(10) 0.0004(9) 0.0007(8) 0.0088(9)
C6 0.0529(11) 0.0515(12) 0.0639(13) -0.0038(10) 0.0018(10) -0.0008(10)
C7 0.0677(14) 0.0399(9) 0.0600(12) 0.0019(9) 0.0082(10) 0.0059(9)
C8 0.0530(10) 0.0457(10) 0.0429(9) 0.0083(8) 0.0069(9) 0.0125(8)
C9 0.0654(13) 0.0533(11) 0.0525(11) 0.0110(9) 0.0069(10) 0.0237(10)
C10 0.0526(12) 0.0777(15) 0.0568(11) 0.0132(11) 0.0019(10) 0.0265(12)
C11 0.0488(11) 0.0749(15) 0.0573(12) 0.0036(11) -0.0038(9) 0.0094(11)
C12 0.0519(11) 0.0532(11) 0.0483(10) 0.0009(9) -0.0029(9) 0.0058(10)
C13 0.0477(9) 0.0456(9) 0.0362(8) 0.0060(7) 0.0018(8) 0.0073(8)
C14 0.0738(15) 0.0645(14) 0.0559(12) 0.0013(10) 0.0141(11) 0.0051(12)
C15 0.0519(12) 0.0888(17) 0.0664(14) -0.0032(13) -0.0047(11) 0.0118(12)
C16 0.0905(18) 0.0548(13) 0.0929(18) 0.0029(13) 0.0234(15) 0.0326(13)
C17 0.0423(10) 0.0542(10) 0.0448(10) -0.0047(8) 0.0024(8) 0.0080(9)
C18 0.0739(14) 0.0582(12) 0.0474(10) 0.0092(9) 0.0004(11) 0.0031(11)
C19 0.110(2) 0.0876(19) 0.0633(15) -0.0063(14) -0.0319(15) -0.0022(18)
C20 0.099(2) 0.0719(17) 0.0881(18) 0.0235(14) 0.0069(16) 0.0306(15)
C21 0.0675(15) 0.112(2) 0.0554(13) -0.0021(14) 0.0164(11) -0.0210(15)
C22 0.151(4) 0.106(3) 0.193(5) -0.037(3) 0.079(4) -0.065(3)
C23 0.088(2) 0.137(3) 0.105(2) -0.031(2) 0.0411(19) -0.013(2)

loop_
_atom_type_symbol
_atom_type_description
_atom_type_scat_dispersion_real
_atom_type_scat_dispersion_imag
_atom_type_scat_source
C C 0.0181 0.0091 'International Tables Vol C Tables 4.2.6.8 and 6.1.1.4'
H H 0.0000 0.0000 'International Tables Vol C Tables 4.2.6.8 and 6.1.1.4'
N N 0.0311 0.0180 'International Tables Vol C Tables 4.2.6.8 and 6.1.1.4'
O O 0.0492 0.0322 'International Tables Vol C Tables 4.2.6.8 and 6.1.1.4'
Si Si 0.2541 0.3302 'International Tables Vol C Tables 4.2.6.8 and 6.1.1.4'

loop_
_geom_angle_atom_site_label_1
_geom_angle_atom_site_label_2
_geom_angle_atom_site_label_3
_geom_angle
_geom_angle_site_symmetry_1
_geom_angle_site_symmetry_3
_geom_angle_publ_flag
C15 Si1 C14 110.25(13) . . ?
C15 Si1 C16 111.56(14) . . ?
C14 Si1 C16 110.32(12) . . ?
C15 Si1 C1 108.35(10) . . ?
C14 Si1 C1 107.39(10) . . ?
C16 Si1 C1 108.84(11) . . ?
C17 O1 C1 115.48(14) . . ?
C17 N1 C18 124.77(18) . . ?
C17 N1 C21 115.86(19) . . ?
C18 N1 C21 119.34(19) . . ?
O1 C1 C2 110.38(15) . . ?
O1 C1 Si1 105.82(11) . . ?
C2 C1 Si1 111.16(13) . . ?
C3 C2 C1 125.37(17) . . ?
C2 C3 C4 125.44(18) . . ?
C5 C4 C13 119.19(16) . . ?
C5 C4 C3 119.80(16) . . ?
C13 C4 C3 121.01(17) . . ?
C4 C5 C6 121.51(19) . . ?
C7 C6 C5 120.5(2) . . ?
C6 C7 C8 120.34(19) . . ?
C7 C8 C9 121.71(19) . . ?
C7 C8 C13 119.62(17) . . ?
C9 C8 C13 118.67(19) . . ?
C10 C9 C8 121.5(2) . . ?
C9 C10 C11 120.2(2) . . ?
C12 C11 C10 120.3(2) . . ?
C11 C12 C13 121.4(2) . . ?
C12 C13 C4 123.22(17) . . ?
C12 C13 C8 117.96(17) . . ?
C4 C13 C8 118.81(17) . . ?
O2 C17 N1 125.38(19) . . ?
O2 C17 O1 122.44(18) . . ?
N1 C17 O1 112.17(17) . . ?
N1 C18 C19 113.1(2) . . ?
N1 C18 C20 112.8(2) . . ?
C19 C18 C20 112.9(3) . . ?
C23 C21 N1 113.2(3) . . ?
C23 C21 C22 110.5(3) . . ?
N1 C21 C22 111.5(3) . . ?

loop_
_geom_bond_atom_site_label_1
_geom_bond_atom_site_label_2
_geom_bond_distance
_geom_bond_site_symmetry_2
_geom_bond_publ_flag
Si1 C15 1.855(3) . ?
Si1 C14 1.860(2) . ?
Si1 C16 1.864(2) . ?
Si1 C1 1.9105(19) . ?
O1 C17 1.357(2) . ?
O1 C1 1.466(2) . ?
O2 C17 1.217(2) . ?
N1 C17 1.349(3) . ?
N1 C18 1.475(3) . ?
N1 C21 1.485(3) . ?
C1 C2 1.488(3) . ?
C2 C3 1.320(3) . ?
C3 C4 1.479(2) . ?
C4 C5 1.373(3) . ?
C4 C13 1.428(3) . ?
C5 C6 1.403(3) . ?
C6 C7 1.363(3) . ?
C7 C8 1.408(3) . ?
C8 C9 1.420(3) . ?
C8 C13 1.428(3) . ?
C9 C10 1.346(4) . ?
C10 C11 1.409(4) . ?
C11 C12 1.363(3) . ?
C12 C13 1.415(3) . ?
C18 C19 1.513(4) . ?
C18 C20 1.514(4) . ?
C21 C23 1.472(4) . ?
C21 C22 1.528(5) . ?

loop_
_geom_torsion_atom_site_label_1
_geom_torsion_atom_site_label_2
_geom_torsion_atom_site_label_3
_geom_torsion_atom_site_label_4
_geom_torsion
_geom_torsion_site_symmetry_1
_geom_torsion_site_symmetry_2
_geom_torsion_site_symmetry_3
_geom_torsion_site_symmetry_4
_geom_torsion_publ_flag
C17 O1 C1 C2 -83.66(19) . . . . ?
C17 O1 C1 Si1 155.98(13) . . . . ?
C15 Si1 C1 O1 68.00(15) . . . . ?
C14 Si1 C1 O1 -172.93(13) . . . . ?
C16 Si1 C1 O1 -53.49(16) . . . . ?
C15 Si1 C1 C2 -51.85(16) . . . . ?
C14 Si1 C1 C2 67.22(15) . . . . ?
C16 Si1 C1 C2 -173.34(15) . . . . ?
O1 C1 C2 C3 136.60(19) . . . . ?
Si1 C1 C2 C3 -106.3(2) . . . . ?
C1 C2 C3 C4 170.37(18) . . . . ?
C2 C3 C4 C5 -41.7(3) . . . . ?
C2 C3 C4 C13 138.7(2) . . . . ?
C13 C4 C5 C6 -0.5(3) . . . . ?
C3 C4 C5 C6 179.94(19) . . . . ?
C4 C5 C6 C7 0.7(3) . . . . ?
C5 C6 C7 C8 -0.5(3) . . . . ?
C6 C7 C8 C9 -179.16(19) . . . . ?
C6 C7 C8 C13 0.2(3) . . . . ?
C7 C8 C9 C10 -179.8(2) . . . . ?
C13 C8 C9 C10 0.9(3) . . . . ?
C8 C9 C10 C11 -0.9(3) . . . . ?
C9 C10 C11 C12 -0.1(3) . . . . ?
C10 C11 C12 C13 1.0(3) . . . . ?
C11 C12 C13 C4 179.75(18) . . . . ?
C11 C12 C13 C8 -0.9(3) . . . . ?
C5 C4 C13 C12 179.50(17) . . . . ?
C3 C4 C13 C12 -1.0(3) . . . . ?
C5 C4 C13 C8 0.2(3) . . . . ?
C3 C4 C13 C8 179.71(17) . . . . ?
C7 C8 C13 C12 -179.35(18) . . . . ?
C9 C8 C13 C12 0.0(3) . . . . ?
C7 C8 C13 C4 0.0(3) . . . . ?
C9 C8 C13 C4 179.34(17) . . . . ?
C18 N1 C17 O2 -178.9(2) . . . . ?
C21 N1 C17 O2 3.2(3) . . . . ?
C18 N1 C17 O1 0.2(3) . . . . ?
C21 N1 C17 O1 -177.7(2) . . . . ?
C1 O1 C17 O2 -8.3(3) . . . . ?
C1 O1 C17 N1 172.66(16) . . . . ?
C17 N1 C18 C19 -64.3(3) . . . . ?
C21 N1 C18 C19 113.6(3) . . . . ?
C17 N1 C18 C20 65.4(3) . . . . ?
C21 N1 C18 C20 -116.7(3) . . . . ?
C17 N1 C21 C23 110.6(3) . . . . ?
C18 N1 C21 C23 -67.4(3) . . . . ?
C17 N1 C21 C22 -124.0(3) . . . . ?
C18 N1 C21 C22 58.0(4) . . . . ?

loop_
_cod_related_entry_id
_cod_related_entry_database
_cod_related_entry_code
1 ChemSpider 30659255
